data_2243555
loop_
_publ_author_name
'Vynohradov, Oleksandr S.'
'Pavlenko, Vadim A.'
'Safyanova, Inna S.'
'Znovjyak, Kateryna'
'Shova, Sergiu'
'Safarmamadov, Safarmamad M.'

_publ_section_title
;
 Crystal structure of
 dichlorido-1\k<i>Cl</i>,2\k<i>Cl</i>-(\m~2~-3,5-dimethyl-1<i>H</i>-pyrazolato-1\k<i>N</i>^2^:2\k<i>N</i>^1^)(3,5-dimethyl-1<i>H</i>-pyrazole-2\k<i>N</i>^2^){\m-2-[(2-hydroxyethyl)amino-1\k^2^<i>N</i>,<i>O</i>]ethanolato-1:2\k^2^<i>O</i>:<i>O</i>}dicopper(II)
;
_journal_coeditor_code ZQ2256
_journal_issue 9
_journal_name_full 'Acta Crystallographica Section E'
_journal_page_first 1503
_journal_page_last 1507
_journal_paper_doi 10.1107/S2056989020011184
_journal_volume 76
_journal_year 2020
_chemical_formula_iupac '[Cu2 (C5 H7 N2) (C4 H10 N O2) Cl2 (C5 H8 N2)]'
_chemical_formula_moiety 'C14 H25 Cl2 Cu2 N5 O2'
_chemical_formula_sum 'C14 H25 Cl2 Cu2 N5 O2'
_chemical_formula_weight 493.37
_chemical_name_systematic
Dichlorido-1\k<i>Cl</i>,2\k<i>Cl</i>-(\m~2~-3,5-dimethyl-1<i>H</i>-pyrazolato-1\k<i>N</i>^2^:2\k<i>N</i>^1^)(3,5-dimethyl-1<i>H</i>-pyrazole-2\k<i>N</i>^2^){\m-2-[(2-hydroxyethyl)amino-1\k^2^<i>N</i>,<i>O</i>]ethanolato-1:2\k^2^<i>O</i>:<i>O</i>}dicopper(II)
_space_group_crystal_system triclinic
_space_group_IT_number 2
_space_group_name_Hall '-P 1'
_space_group_name_H-M_alt 'P -1'
_atom_sites_solution_hydrogens mixed
_atom_sites_solution_primary dual
_audit_creation_method
;
Olex2 1.3
(compiled 2020.02.04 svn.rd84adfe8 for OlexSys, GUI svn.r6032)
;
_cell_angle_alpha 92.373(4)
_cell_angle_beta 102.383(5)
_cell_angle_gamma 112.703(5)
_cell_formula_units_Z 2
_cell_length_a 9.0732(5)
_cell_length_b 10.7460(6)
_cell_length_c 11.5578(6)
_cell_measurement_reflns_used 4259
_cell_measurement_temperature 180.00(10)
_cell_measurement_theta_max 29.1720
_cell_measurement_theta_min 1.8120
_cell_volume 1005.71(11)
_computing_cell_refinement
;
CrysAlisPro (Rigaku OD, 2019)
;
_computing_data_collection
;
CrysAlisPro (Rigaku OD, 2019)
;
_computing_data_reduction
;
CrysAlisPro (Rigaku OD, 2019)
;
_computing_molecular_graphics
;
<i>OLEX2</i> (Dolomanov <i>et al.</i>,  2009)
;
_computing_publication_material
;
<i>OLEX2</i> (Dolomanov <i>et al.</i>,  2009)
;
_computing_structure_refinement
;
<i>SHELXL2018/3</i> (Sheldrick, 2015b)
;
_computing_structure_solution
;
SHELXT (Sheldrick, 2015a)
;
_diffrn_ambient_temperature 180.00(10)
_diffrn_detector 'CCD plate'
_diffrn_detector_area_resol_mean 16.1593
_diffrn_measured_fraction_theta_full 1.000
_diffrn_measured_fraction_theta_max 0.833
_diffrn_measurement_device 'four-circle diffractometer'
_diffrn_measurement_device_type 'Rigaku Oxford Diffraction Xcalibur, Eos'
_diffrn_measurement_method '\w scans'
_diffrn_radiation_monochromator graphite
_diffrn_radiation_probe x-ray
_diffrn_radiation_type 'Mo K\a'
_diffrn_radiation_wavelength 0.71073
_diffrn_reflns_av_R_equivalents 0.0179
_diffrn_reflns_av_unetI/netI 0.0323
_diffrn_reflns_limit_h_max 10
_diffrn_reflns_limit_h_min -11
_diffrn_reflns_limit_k_max 13
_diffrn_reflns_limit_k_min -13
_diffrn_reflns_limit_l_max 15
_diffrn_reflns_limit_l_min -15
_diffrn_reflns_number 8833
_diffrn_reflns_theta_full 25.242
_diffrn_reflns_theta_max 29.530
_diffrn_reflns_theta_min 1.821
_diffrn_source 'fine-focus sealed X-ray tube'
_exptl_absorpt_coefficient_mu 2.397
_exptl_absorpt_correction_T_max 1.00000
_exptl_absorpt_correction_T_min 0.55271
_exptl_absorpt_correction_type multi-scan
_exptl_absorpt_process_details
;
(CrysAlisPro; Rigaku OD, 2019)
;
_exptl_crystal_colour 'clear intense green'
_exptl_crystal_density_diffrn 1.629
_exptl_crystal_description prism
_exptl_crystal_F_000 504
_exptl_crystal_size_max 0.4
_exptl_crystal_size_mid 0.3
_exptl_crystal_size_min 0.3
_refine_diff_density_max 0.358
_refine_diff_density_min -0.434
_refine_ls_extinction_method none
_refine_ls_goodness_of_fit_ref 1.054
_refine_ls_hydrogen_treatment mixed
_refine_ls_matrix_type full
_refine_ls_number_parameters 239
_refine_ls_number_reflns 4681
_refine_ls_number_restraints 3
_refine_ls_restrained_S_all 1.057
_refine_ls_R_factor_all 0.0328
_refine_ls_R_factor_gt 0.0266
_refine_ls_shift/su_max 0.001
_refine_ls_shift/su_mean 0.000
_refine_ls_structure_factor_coef Fsqd
_refine_ls_weighting_details 'w=1/[\s^2^(Fo^2^)+(0.0223P)^2^+0.5005P] where P=(Fo^2^+2Fc^2^)/3'
_refine_ls_weighting_scheme calc
_refine_ls_wR_factor_gt 0.0586
_refine_ls_wR_factor_ref 0.0613
_reflns_number_gt 4108
_reflns_number_total 4681
_reflns_threshold_expression 'I > 2\s(I)'
_cod_data_source_file zq2256sup1.cif
_cod_data_source_block I
_cod_original_cell_volume 1005.70(10)
_cod_database_code 2243555
_shelx_space_group_comment
;
The symmetry employed for this shelxl refinement is uniquely defined
by the following loop, which should always be used as a source of
symmetry information in preference to the above space-group names.
They are only intended as comments.
;

loop_
_space_group_symop_operation_xyz
'x, y, z'
'-x, -y, -z'

loop_
_atom_site_type_symbol
_atom_site_label
_atom_site_fract_x
_atom_site_fract_y
_atom_site_fract_z
_atom_site_U_iso_or_equiv
_atom_site_adp_type
_atom_site_calc_flag
_atom_site_occupancy
_atom_site_disorder_assembly
_atom_site_disorder_group
C C1 0.8325(3) 0.5970(2) 0.87558(18) 0.0213(4) Uani d 1 . .
C C2 0.7173(3) 0.6360(2) 0.9068(2) 0.0303(5) Uani d 1 . .
H H2 0.737259 0.705862 0.966030 0.036 Uiso calc 1 . .
C C3 0.5648(3) 0.5504(2) 0.8325(2) 0.0249(5) Uani d 1 . .
C C4 1.0153(3) 0.6516(2) 0.9206(2) 0.0299(5) Uani d 1 . .
H H4A 1.053223 0.583541 0.900423 0.045 Uiso calc 1 . .
H H4B 1.045118 0.675213 1.005925 0.045 Uiso calc 1 . .
H H4C 1.065349 0.731079 0.884536 0.045 Uiso calc 1 . .
C C5 0.3987(3) 0.5503(3) 0.8250(3) 0.0427(7) Uani d 1 . .
H H5A 0.360893 0.577420 0.750146 0.064 Uiso calc 1 . .
H H5B 0.405616 0.612959 0.889610 0.064 Uiso calc 1 . .
H H5C 0.322664 0.460389 0.830295 0.064 Uiso calc 1 . .
C C6 0.3858(3) 0.1471(2) 0.84323(18) 0.0222(5) Uani d 1 . .
C C7 0.2607(3) 0.0678(2) 0.89308(19) 0.0237(5) Uani d 1 . .
H H7 0.271158 0.021651 0.958574 0.028 Uiso calc 1 . .
C C8 0.1163(3) 0.0714(2) 0.82511(17) 0.0189(4) Uani d 1 . .
C C9 0.5663(3) 0.1797(3) 0.8802(2) 0.0411(7) Uani d 1 . .
H H9A 0.604540 0.168147 0.810855 0.062 Uiso calc 1 . .
H H9B 0.585441 0.119540 0.934917 0.062 Uiso calc 1 . .
H H9C 0.624799 0.272188 0.918419 0.062 Uiso calc 1 . .
C C10 -0.0560(3) 0.0091(2) 0.8396(2) 0.0265(5) Uani d 1 . .
H H10A -0.073035 0.071365 0.891799 0.040 Uiso calc 1 . .
H H10B -0.072923 -0.073948 0.873356 0.040 Uiso calc 1 . .
H H10C -0.132710 -0.010057 0.762932 0.040 Uiso calc 1 . .
C C11 0.1643(3) 0.2883(2) 0.41712(17) 0.0192(4) Uani d 1 . .
H H11A 0.113125 0.213856 0.351586 0.023 Uiso calc 1 . .
H H11B 0.265007 0.353315 0.401922 0.023 Uiso calc 1 . .
C C12 0.0478(3) 0.3565(2) 0.42571(19) 0.0209(4) Uani d 1 . .
H H12A 0.107248 0.443231 0.477042 0.025 Uiso calc 1 . .
H H12B 0.002000 0.373194 0.347020 0.025 Uiso calc 1 . .
C C13 -0.2144(2) 0.1487(2) 0.39115(18) 0.0210(4) Uani d 1 . .
H H13A -0.163870 0.108472 0.343581 0.025 Uiso calc 1 . .
H H13B -0.289446 0.177492 0.337517 0.025 Uiso calc 1 . .
C C14 -0.3067(3) 0.0466(2) 0.4624(2) 0.0234(5) Uani d 1 . .
H H14A -0.363395 0.085052 0.505581 0.028 Uiso calc 1 . .
H H14B -0.388495 -0.033863 0.409321 0.028 Uiso calc 1 . .
Cl Cl1 0.57083(6) 0.33924(5) 0.50253(4) 0.02235(12) Uani d 1 . .
Cl Cl2 -0.05593(7) 0.31818(6) 0.74647(5) 0.02968(14) Uani d 1 . .
Cu Cu1 0.41923(3) 0.31469(2) 0.63633(2) 0.01473(7) Uani d 1 . .
Cu Cu2 0.02665(3) 0.20789(2) 0.61602(2) 0.01395(7) Uani d 1 . .
N N1 0.7493(2) 0.49360(18) 0.78604(15) 0.0175(4) Uani d 1 . .
H H1 0.788(3) 0.446(2) 0.749(2) 0.021 Uiso d 1 . .
N N2 0.5853(2) 0.46264(17) 0.75898(15) 0.0182(4) Uani d 1 . .
N N3 0.3203(2) 0.19520(17) 0.74924(14) 0.0172(4) Uani d 1 . .
N N4 0.1545(2) 0.14748(17) 0.73807(14) 0.0166(3) Uani d 1 . .
N N5 -0.0860(2) 0.26688(17) 0.47523(15) 0.0156(3) Uani d 1 . .
H H5 -0.133(3) 0.308(2) 0.499(2) 0.019 Uiso d 1 . .
O O1 0.20146(16) 0.23756(13) 0.52738(11) 0.0144(3) Uani d 1 . .
O O2 -0.19285(18) 0.01036(14) 0.54515(13) 0.0228(3) Uani d 1 . .
H H2A -0.200(2) -0.0673(12) 0.5176(19) 0.034 Uiso d 1 . .

loop_
_atom_site_aniso_label
_atom_site_aniso_U_11
_atom_site_aniso_U_22
_atom_site_aniso_U_33
_atom_site_aniso_U_12
_atom_site_aniso_U_13
_atom_site_aniso_U_23
C1 0.0227(11) 0.0187(11) 0.0162(10) 0.0030(8) 0.0029(8) 0.0002(8)
C2 0.0311(13) 0.0258(12) 0.0283(12) 0.0063(10) 0.0088(10) -0.0104(10)
C3 0.0250(12) 0.0215(11) 0.0293(12) 0.0088(9) 0.0111(9) -0.0017(9)
C4 0.0221(12) 0.0329(13) 0.0233(12) 0.0027(10) -0.0004(9) -0.0024(10)
C5 0.0312(15) 0.0431(16) 0.0576(18) 0.0179(12) 0.0162(13) -0.0080(14)
C6 0.0232(11) 0.0251(12) 0.0208(11) 0.0128(9) 0.0044(8) 0.0053(9)
C7 0.0303(12) 0.0264(12) 0.0174(10) 0.0135(10) 0.0071(9) 0.0093(9)
C8 0.0247(11) 0.0188(10) 0.0149(10) 0.0090(9) 0.0076(8) 0.0027(8)
C9 0.0271(14) 0.0578(19) 0.0427(15) 0.0214(13) 0.0059(11) 0.0249(13)
C10 0.0276(12) 0.0299(12) 0.0251(11) 0.0108(10) 0.0132(9) 0.0106(9)
C11 0.0163(10) 0.0270(11) 0.0155(10) 0.0085(9) 0.0058(8) 0.0080(8)
C12 0.0192(11) 0.0214(11) 0.0231(11) 0.0078(8) 0.0067(8) 0.0115(9)
C13 0.0162(10) 0.0233(11) 0.0206(10) 0.0076(8) 0.0003(8) -0.0015(9)
C14 0.0148(10) 0.0187(11) 0.0344(12) 0.0053(8) 0.0054(9) -0.0027(9)
Cl1 0.0171(3) 0.0277(3) 0.0228(3) 0.0076(2) 0.00912(19) 0.0017(2)
Cl2 0.0361(3) 0.0433(3) 0.0217(3) 0.0284(3) 0.0089(2) -0.0001(2)
Cu1 0.01202(13) 0.01529(13) 0.01474(12) 0.00332(9) 0.00345(9) 0.00108(9)
Cu2 0.01386(13) 0.01565(13) 0.01402(12) 0.00676(10) 0.00508(9) 0.00341(9)
N1 0.0144(9) 0.0178(9) 0.0193(9) 0.0061(7) 0.0034(7) -0.0003(7)
N2 0.0153(9) 0.0193(9) 0.0192(9) 0.0059(7) 0.0052(7) 0.0006(7)
N3 0.0149(9) 0.0198(9) 0.0177(8) 0.0073(7) 0.0047(7) 0.0048(7)
N4 0.0160(9) 0.0173(9) 0.0175(8) 0.0063(7) 0.0069(7) 0.0041(7)
N5 0.0144(9) 0.0148(9) 0.0192(9) 0.0068(7) 0.0060(7) 0.0014(7)
O1 0.0129(7) 0.0162(7) 0.0143(7) 0.0053(5) 0.0046(5) 0.0047(5)
O2 0.0245(8) 0.0128(7) 0.0268(8) 0.0043(6) 0.0040(6) 0.0010(6)

loop_
_atom_type_symbol
_atom_type_description
_atom_type_scat_dispersion_real
_atom_type_scat_dispersion_imag
_atom_type_scat_source
C C 0.0033 0.0016 'International Tables Vol C Tables 4.2.6.8 and 6.1.1.4'
H H 0.0000 0.0000 'International Tables Vol C Tables 4.2.6.8 and 6.1.1.4'
Cl Cl 0.1484 0.1585 'International Tables Vol C Tables 4.2.6.8 and 6.1.1.4'
Cu Cu 0.3201 1.2651 'International Tables Vol C Tables 4.2.6.8 and 6.1.1.4'
N N 0.0061 0.0033 'International Tables Vol C Tables 4.2.6.8 and 6.1.1.4'
O O 0.0106 0.0060 'International Tables Vol C Tables 4.2.6.8 and 6.1.1.4'

loop_
_geom_angle_atom_site_label_1
_geom_angle_atom_site_label_2
_geom_angle_atom_site_label_3
_geom_angle_site_symmetry_1
_geom_angle_site_symmetry_3
_geom_angle
_geom_angle_publ_flag
C2 C1 C4 . . 131.7(2) ?
N1 C1 C2 . . 106.26(19) ?
N1 C1 C4 . . 122.0(2) ?
C1 C2 H2 . . 126.7 ?
C1 C2 C3 . . 106.60(19) ?
C3 C2 H2 . . 126.7 ?
C2 C3 C5 . . 129.4(2) ?
N2 C3 C2 . . 109.4(2) ?
N2 C3 C5 . . 121.1(2) ?
C1 C4 H4A . . 109.5 ?
C1 C4 H4B . . 109.5 ?
C1 C4 H4C . . 109.5 ?
H4A C4 H4B . . 109.5 ?
H4A C4 H4C . . 109.5 ?
H4B C4 H4C . . 109.5 ?
C3 C5 H5A . . 109.5 ?
C3 C5 H5B . . 109.5 ?
C3 C5 H5C . . 109.5 ?
H5A C5 H5B . . 109.5 ?
H5A C5 H5C . . 109.5 ?
H5B C5 H5C . . 109.5 ?
C7 C6 C9 . . 129.3(2) ?
N3 C6 C7 . . 108.86(19) ?
N3 C6 C9 . . 121.9(2) ?
C6 C7 H7 . . 127.0 ?
C6 C7 C8 . . 105.95(19) ?
C8 C7 H7 . . 127.0 ?
C7 C8 C10 . . 130.0(2) ?
N4 C8 C7 . . 108.08(19) ?
N4 C8 C10 . . 121.88(19) ?
C6 C9 H9A . . 109.5 ?
C6 C9 H9B . . 109.5 ?
C6 C9 H9C . . 109.5 ?
H9A C9 H9B . . 109.5 ?
H9A C9 H9C . . 109.5 ?
H9B C9 H9C . . 109.5 ?
C8 C10 H10A . . 109.5 ?
C8 C10 H10B . . 109.5 ?
C8 C10 H10C . . 109.5 ?
H10A C10 H10B . . 109.5 ?
H10A C10 H10C . . 109.5 ?
H10B C10 H10C . . 109.5 ?
H11A C11 H11B . . 108.3 ?
C12 C11 H11A . . 109.9 ?
C12 C11 H11B . . 109.9 ?
O1 C11 H11A . . 109.9 ?
O1 C11 H11B . . 109.9 ?
O1 C11 C12 . . 108.86(16) ?
C11 C12 H12A . . 109.9 ?
C11 C12 H12B . . 109.9 ?
H12A C12 H12B . . 108.3 ?
N5 C12 C11 . . 108.97(17) ?
N5 C12 H12A . . 109.9 ?
N5 C12 H12B . . 109.9 ?
H13A C13 H13B . . 108.4 ?
C14 C13 H13A . . 110.0 ?
C14 C13 H13B . . 110.0 ?
N5 C13 H13A . . 110.0 ?
N5 C13 H13B . . 110.0 ?
N5 C13 C14 . . 108.28(16) ?
C13 C14 H14A . . 109.8 ?
C13 C14 H14B . . 109.8 ?
H14A C14 H14B . . 108.3 ?
O2 C14 C13 . . 109.25(16) ?
O2 C14 H14A . . 109.8 ?
O2 C14 H14B . . 109.8 ?
N2 Cu1 Cl1 . . 96.92(5) ?
N2 Cu1 N3 . . 96.00(7) ?
N3 Cu1 Cl1 . . 144.30(5) ?
O1 Cu1 Cl1 . . 98.89(4) ?
O1 Cu1 N2 . . 148.51(7) ?
O1 Cu1 N3 . . 86.76(6) ?
N4 Cu2 Cl2 . . 95.29(5) ?
N4 Cu2 N5 . . 171.92(7) ?
N4 Cu2 O1 . . 87.45(6) ?
N4 Cu2 O2 . . 99.70(6) ?
N5 Cu2 Cl2 . . 92.21(5) ?
N5 Cu2 O1 . . 84.77(6) ?
N5 Cu2 O2 . . 81.29(6) ?
O1 Cu2 Cl2 . . 142.41(4) ?
O1 Cu2 O2 . . 112.12(5) ?
O2 Cu2 Cl2 . . 104.35(4) ?
C1 N1 H1 . . 127.8(15) ?
C1 N1 N2 . . 111.74(17) ?
N2 N1 H1 . . 120.4(15) ?
C3 N2 Cu1 . . 129.29(15) ?
C3 N2 N1 . . 105.97(16) ?
N1 N2 Cu1 . . 124.74(13) ?
C6 N3 Cu1 . . 132.39(15) ?
C6 N3 N4 . . 107.94(17) ?
N4 N3 Cu1 . . 119.66(13) ?
C8 N4 Cu2 . . 132.78(14) ?
C8 N4 N3 . . 109.16(16) ?
N3 N4 Cu2 . . 117.88(13) ?
C12 N5 C13 . . 115.41(16) ?
C12 N5 Cu2 . . 105.06(12) ?
C12 N5 H5 . . 111.3(17) ?
C13 N5 Cu2 . . 111.35(13) ?
C13 N5 H5 . . 106.2(16) ?
Cu2 N5 H5 . . 107.3(16) ?
C11 O1 Cu1 . . 122.25(12) ?
C11 O1 Cu2 . . 111.54(11) ?
Cu1 O1 Cu2 . . 110.88(6) ?
C14 O2 Cu2 . . 104.53(12) ?
C14 O2 H2A . . 108.4(13) ?
Cu2 O2 H2A . . 131.5(13) ?

loop_
_geom_bond_atom_site_label_1
_geom_bond_atom_site_label_2
_geom_bond_site_symmetry_2
_geom_bond_distance
_geom_bond_publ_flag
C1 C2 . 1.372(3) ?
C1 C4 . 1.490(3) ?
C1 N1 . 1.341(3) ?
C2 H2 . 0.9300 ?
C2 C3 . 1.393(3) ?
C3 C5 . 1.490(3) ?
C3 N2 . 1.335(3) ?
C4 H4A . 0.9600 ?
C4 H4B . 0.9600 ?
C4 H4C . 0.9600 ?
C5 H5A . 0.9600 ?
C5 H5B . 0.9600 ?
C5 H5C . 0.9600 ?
C6 C7 . 1.386(3) ?
C6 C9 . 1.494(3) ?
C6 N3 . 1.344(3) ?
C7 H7 . 0.9300 ?
C7 C8 . 1.391(3) ?
C8 C10 . 1.494(3) ?
C8 N4 . 1.341(3) ?
C9 H9A . 0.9600 ?
C9 H9B . 0.9600 ?
C9 H9C . 0.9600 ?
C10 H10A . 0.9600 ?
C10 H10B . 0.9600 ?
C10 H10C . 0.9600 ?
C11 H11A . 0.9700 ?
C11 H11B . 0.9700 ?
C11 C12 . 1.517(3) ?
C11 O1 . 1.432(2) ?
C12 H12A . 0.9700 ?
C12 H12B . 0.9700 ?
C12 N5 . 1.473(3) ?
C13 H13A . 0.9700 ?
C13 H13B . 0.9700 ?
C13 C14 . 1.499(3) ?
C13 N5 . 1.478(2) ?
C14 H14A . 0.9700 ?
C14 H14B . 0.9700 ?
C14 O2 . 1.432(3) ?
Cu1 Cl1 . 2.2403(6) y
Cu1 N2 . 1.9635(16) y
Cu1 N3 . 1.9770(17) y
Cu1 O1 . 1.9388(13) y
Cu2 Cl2 . 2.2937(6) y
Cu2 N4 . 1.9268(17) y
Cu2 N5 . 1.9916(17) y
Cu2 O1 . 2.0001(13) y
Cu2 O2 . 2.2441(14) y
N1 H1 . 0.87(2) ?
N1 N2 . 1.353(2) ?
N3 N4 . 1.363(2) ?
N5 H5 . 0.80(2) ?
O2 H2A . 0.853(9) ?

loop_
_geom_hbond_atom_site_label_D
_geom_hbond_atom_site_label_H
_geom_hbond_atom_site_label_A
_geom_hbond_site_symmetry_A
_geom_hbond_distance_DH
_geom_hbond_distance_HA
_geom_hbond_distance_DA
_geom_hbond_angle_DHA
_geom_hbond_publ_flag
N1 H1 Cl2 1_655 0.87(2) 2.33(2) 3.1201(18) 152(2) yes
N5 H5 Cl1 1_455 0.80(2) 2.84(2) 3.5593(18) 150(2) yes
O2 H2A O1 2_556 0.853(9) 1.877(9) 2.7264(19) 173.8(19) yes

loop_
_geom_torsion_atom_site_label_1
_geom_torsion_atom_site_label_2
_geom_torsion_atom_site_label_3
_geom_torsion_atom_site_label_4
_geom_torsion_site_symmetry_1
_geom_torsion_site_symmetry_2
_geom_torsion_site_symmetry_3
_geom_torsion_site_symmetry_4
_geom_torsion
_geom_torsion_publ_flag
C1 C2 C3 C5 . . . . -177.8(3) ?
C1 C2 C3 N2 . . . . 0.1(3) ?
C1 N1 N2 C3 . . . . 0.9(2) ?
C1 N1 N2 Cu1 . . . . -178.30(15) ?
C2 C1 N1 N2 . . . . -0.8(3) ?
C2 C3 N2 Cu1 . . . . 178.58(16) ?
C2 C3 N2 N1 . . . . -0.5(3) ?
C4 C1 C2 C3 . . . . 178.4(2) ?
C4 C1 N1 N2 . . . . -179.0(2) ?
C5 C3 N2 Cu1 . . . . -3.4(3) ?
C5 C3 N2 N1 . . . . 177.5(2) ?
C6 C7 C8 C10 . . . . -177.5(2) ?
C6 C7 C8 N4 . . . . 1.0(2) ?
C6 N3 N4 C8 . . . . 0.7(2) ?
C6 N3 N4 Cu2 . . . . 176.41(13) ?
C7 C6 N3 Cu1 . . . . 179.33(14) ?
C7 C6 N3 N4 . . . . -0.1(2) ?
C7 C8 N4 Cu2 . . . . -175.87(14) ?
C7 C8 N4 N3 . . . . -1.1(2) ?
C9 C6 C7 C8 . . . . 179.7(2) ?
C9 C6 N3 Cu1 . . . . -0.9(3) ?
C9 C6 N3 N4 . . . . 179.7(2) ?
C10 C8 N4 Cu2 . . . . 2.8(3) ?
C10 C8 N4 N3 . . . . 177.58(18) ?
C11 C12 N5 C13 . . . . -76.2(2) ?
C11 C12 N5 Cu2 . . . . 46.87(17) ?
C12 C11 O1 Cu1 . . . . -111.63(16) ?
C12 C11 O1 Cu2 . . . . 22.96(19) ?
C13 C14 O2 Cu2 . . . . 41.26(17) ?
C14 C13 N5 C12 . . . . 161.80(17) ?
C14 C13 N5 Cu2 . . . . 42.16(19) ?
Cu1 N3 N4 C8 . . . . -178.77(13) ?
Cu1 N3 N4 Cu2 . . . . -3.11(18) ?
N1 C1 C2 C3 . . . . 0.5(3) ?
N3 C6 C7 C8 . . . . -0.6(2) ?
N5 C13 C14 O2 . . . . -56.9(2) ?
O1 C11 C12 N5 . . . . -46.9(2) ?

_cod_database_fobs_code 2243555
